data_7152859
loop_
_publ_author_name
'Soeta, Takahiro'
'Tamura, Kaname'
'Fujinami, Shuhei'
'Ukaji, Yutaka'

_publ_section_title
;
 A three-component reaction of C,N-cyclic N'-acyl azomethine imines,
 isocyanides, and azide compounds: effective synthesis of
 1,5-disubstituted tetrazoles with tetrahydroisoquinoline skeletons.
;
_journal_issue 13
_journal_name_full 'Organic &amp; biomolecular chemistry'
_journal_page_first 2168
_journal_page_last 2174
_journal_paper_doi 10.1039/c3ob27297d
_journal_volume 11
_journal_year 2013
_chemical_formula_moiety 'C21 H24 N6 O '
_chemical_formula_sum 'C21 H24 N6 O'
_chemical_formula_weight 376.46
_space_group_IT_number 14
_symmetry_cell_setting monoclinic
_symmetry_Int_Tables_number 14
_symmetry_space_group_name_Hall '-P 2ybc'
_symmetry_space_group_name_H-M 'P 1 21/c 1'
_cell_angle_alpha 90
_cell_angle_beta 113.424(1)
_cell_angle_gamma 90
_cell_formula_units_Z 4
_cell_length_a 10.2116(7)
_cell_length_b 19.269(1)
_cell_length_c 10.7192(7)
_cell_measurement_reflns_used 7622
_cell_measurement_temperature 123.2
_cell_measurement_theta_max 27.5
_cell_measurement_theta_min 3.0
_cell_volume 1935.4(2)
_computing_cell_refinement CRYSTALCLEAR
_computing_data_collection CRYSTALCLEAR
_computing_data_reduction 'teXsan Ver. 1.11'
_computing_publication_material 'teXsan Ver. 1.11'
_computing_structure_refinement 'teXsan Ver. 1.10'
_computing_structure_solution SIR92
_diffrn_ambient_temperature 123.2
_diffrn_detector_area_resol_mean 14.46
_diffrn_measured_fraction_theta_full 0.9847
_diffrn_measured_fraction_theta_max 0.9847
_diffrn_measurement_device_type 'Rigaku/MSC Mercury CCD'
_diffrn_measurement_method \w
_diffrn_radiation_type 'Mo K\a'
_diffrn_radiation_wavelength 0.7107
_diffrn_reflns_av_R_equivalents 0.024
_diffrn_reflns_limit_h_max 13
_diffrn_reflns_limit_h_min -13
_diffrn_reflns_limit_k_max 21
_diffrn_reflns_limit_k_min -25
_diffrn_reflns_limit_l_max 13
_diffrn_reflns_limit_l_min -13
_diffrn_reflns_number 4503
_diffrn_reflns_theta_full 27.50
_diffrn_reflns_theta_max 27.50
_exptl_absorpt_coefficient_mu 0.084
_exptl_absorpt_correction_T_max 0.983
_exptl_absorpt_correction_T_min 0.806
_exptl_absorpt_correction_type multi-scan
_exptl_absorpt_process_details '(Jacobson, 1998)'
_exptl_crystal_colour Colorless
_exptl_crystal_density_diffrn 1.292
_exptl_crystal_density_method 'not measured'
_exptl_crystal_description Prism
_exptl_crystal_F_000 800.00
_exptl_crystal_size_max 0.250
_exptl_crystal_size_mid 0.200
_exptl_crystal_size_min 0.200
_refine_diff_density_max 0.34
_refine_diff_density_min -0.17
_refine_ls_extinction_method none
_refine_ls_goodness_of_fit_ref 1.294
_refine_ls_hydrogen_treatment noref
_refine_ls_number_parameters 253
_refine_ls_number_reflns 3362
_refine_ls_R_factor_gt 0.0493
_refine_ls_shift/su_max 0.0003
_refine_ls_structure_factor_coef F
_refine_ls_weighting_details 'w = 1/[\s^2^(Fo) + 0.00198|Fo|^2^]'
_refine_ls_weighting_scheme calc
_refine_ls_wR_factor_ref 0.0738
_reflns_number_gt 3362
_reflns_number_total 4367
_reflns_threshold_expression F^2^>3.0\s(F^2^)
_cod_data_source_file c3ob27297d.txt
_cod_data_source_block '_soeta7'
_cod_original_formula_sum 'C21 H24 N6 O '
_cod_database_code 7152859

loop_
_symmetry_equiv_pos_as_xyz
x,y,z
-x,1/2+y,1/2-z
-x,-y,-z
x,1/2-y,1/2+z

loop_
_atom_site_label
_atom_site_type_symbol
_atom_site_fract_x
_atom_site_fract_y
_atom_site_fract_z
_atom_site_U_iso_or_equiv
_atom_site_adp_type
_atom_site_occupancy
_atom_site_calc_flag
O1 O 1.1059(2) 0.07405(7) 0.1174(1) 0.0290(4) Uani 1.00 d
N1 N 0.8910(2) 0.05913(8) 0.2033(1) 0.0196(4) Uani 1.00 d
N2 N 1.0168(2) 0.01856(8) 0.2539(1) 0.0209(4) Uani 1.00 d
N3 N 1.0255(2) 0.08477(8) 0.5526(1) 0.0200(4) Uani 1.00 d
N4 N 1.1402(2) 0.12239(8) 0.6327(1) 0.0218(4) Uani 1.00 d
N5 N 1.1632(2) 0.17243(8) 0.5634(1) 0.0213(4) Uani 1.00 d
N6 N 1.0619(1) 0.16882(7) 0.4351(1) 0.0179(3) Uani 1.00 d
C1 C 0.8536(2) 0.08068(9) 0.3164(2) 0.0183(4) Uani 1.00 d
C2 C 0.7191(2) 0.12449(9) 0.2646(2) 0.0192(4) Uani 1.00 d
C3 C 0.6889(2) 0.1677(1) 0.3542(2) 0.0245(4) Uani 1.00 d
C4 C 0.5656(2) 0.2073(1) 0.3096(2) 0.0277(5) Uani 1.00 d
C5 C 0.4707(2) 0.2037(1) 0.1749(2) 0.0278(5) Uani 1.00 d
C6 C 0.4988(2) 0.1601(1) 0.0860(2) 0.0258(5) Uani 1.00 d
C7 C 0.6233(2) 0.11996(9) 0.1291(2) 0.0215(4) Uani 1.00 d
C8 C 0.6545(2) 0.0742(1) 0.0295(2) 0.0268(5) Uani 1.00 d
C9 C 0.7706(2) 0.02137(10) 0.1014(2) 0.0242(4) Uani 1.00 d
C10 C 0.9783(2) 0.11349(9) 0.4298(2) 0.0175(4) Uani 1.00 d
C11 C 1.0717(2) 0.22559(9) 0.3408(2) 0.0191(4) Uani 1.00 d
C12 C 1.2140(2) 0.21462(10) 0.3272(2) 0.0235(4) Uani 1.00 d
C13 C 0.9477(2) 0.22110(10) 0.2025(2) 0.0238(4) Uani 1.00 d
C14 C 1.0684(2) 0.29487(10) 0.4088(2) 0.0257(5) Uani 1.00 d
C15 C 1.1173(2) 0.02986(9) 0.2025(2) 0.0206(4) Uani 1.00 d
C16 C 1.2470(2) -0.01536(9) 0.2612(2) 0.0205(4) Uani 1.00 d
C17 C 1.3788(2) 0.0138(1) 0.2810(2) 0.0277(5) Uani 1.00 d
C18 C 1.5013(2) -0.0260(1) 0.3332(2) 0.0336(5) Uani 1.00 d
C19 C 1.4933(2) -0.0956(1) 0.3626(2) 0.0347(5) Uani 1.00 d
C20 C 1.3632(2) -0.1250(1) 0.3424(2) 0.0321(5) Uani 1.00 d
C21 C 1.2399(2) -0.08483(10) 0.2928(2) 0.0252(5) Uani 1.00 d
H1 H 0.8394 0.0366 0.3673 0.0912 Uiso 1.00 calc
H2 H 0.7600 0.1705 0.4524 0.0912 Uiso 1.00 calc
H3 H 0.5517 0.2374 0.3817 0.0912 Uiso 1.00 calc
H4 H 0.3874 0.2329 0.1434 0.0912 Uiso 1.00 calc
H5 H 0.4322 0.1546 -0.0090 0.0912 Uiso 1.00 calc
H6 H 0.6893 0.1031 -0.0282 0.0912 Uiso 1.00 calc
H7 H 0.5675 0.0513 -0.0321 0.0912 Uiso 1.00 calc
H8 H 0.8078 0.0050 0.0350 0.0912 Uiso 1.00 calc
H9 H 0.7393 -0.0166 0.1529 0.0912 Uiso 1.00 calc
H10 H 1.2166 0.1682 0.2786 0.0912 Uiso 1.00 calc
H11 H 1.2301 0.2546 0.2676 0.0912 Uiso 1.00 calc
H12 H 1.2901 0.2160 0.4136 0.0912 Uiso 1.00 calc
H13 H 0.9685 0.2651 0.1443 0.0912 Uiso 1.00 calc
H14 H 0.8556 0.2340 0.2201 0.0912 Uiso 1.00 calc
H15 H 0.9428 0.1782 0.1543 0.0912 Uiso 1.00 calc
H16 H 0.9681 0.3016 0.4159 0.0912 Uiso 1.00 calc
H17 H 1.0693 0.3318 0.3438 0.0912 Uiso 1.00 calc
H18 H 1.1466 0.2991 0.5032 0.0912 Uiso 1.00 calc
H19 H 1.0242 -0.0192 0.3163 0.0912 Uiso 1.00 calc
H20 H 1.3814 0.0661 0.2561 0.0912 Uiso 1.00 calc
H21 H 1.5901 0.0041 0.3491 0.0912 Uiso 1.00 calc
H22 H 1.5837 -0.1184 0.3973 0.0912 Uiso 1.00 calc
H23 H 1.3545 -0.1708 0.3730 0.0912 Uiso 1.00 calc
H24 H 1.1504 -0.1059 0.2808 0.0912 Uiso 1.00 calc

loop_
_atom_site_aniso_label
_atom_site_aniso_U_11
_atom_site_aniso_U_22
_atom_site_aniso_U_33
_atom_site_aniso_U_12
_atom_site_aniso_U_13
_atom_site_aniso_U_23
O1 0.0342(7) 0.0273(7) 0.0331(7) 0.0077(6) 0.0213(6) 0.0087(6)
N1 0.0168(7) 0.0230(7) 0.0186(7) 0.0044(6) 0.0065(6) -0.0004(6)
N2 0.0201(7) 0.0215(8) 0.0233(7) 0.0050(6) 0.0107(6) 0.0040(6)
N3 0.0191(7) 0.0221(7) 0.0184(7) 0.0022(6) 0.0070(6) 0.0021(6)
N4 0.0215(7) 0.0233(8) 0.0197(7) 0.0017(6) 0.0073(6) 0.0014(6)
N5 0.0205(7) 0.0239(8) 0.0174(7) 0.0018(6) 0.0055(6) 0.0022(6)
N6 0.0153(7) 0.0207(7) 0.0169(7) 0.0013(5) 0.0056(6) 0.0012(5)
C1 0.0168(8) 0.0205(8) 0.0182(8) 0.0006(6) 0.0074(7) 0.0006(6)
C2 0.0156(8) 0.0207(8) 0.0223(8) -0.0007(6) 0.0088(7) 0.0022(6)
C3 0.0196(9) 0.0290(10) 0.0244(9) 0.0019(7) 0.0083(7) -0.0007(7)
C4 0.0247(9) 0.031(1) 0.0303(10) 0.0047(8) 0.0139(8) -0.0003(8)
C5 0.0190(9) 0.032(1) 0.033(1) 0.0056(7) 0.0109(8) 0.0074(8)
C6 0.0191(9) 0.0312(10) 0.0259(9) 0.0006(7) 0.0075(7) 0.0053(8)
C7 0.0181(8) 0.0243(9) 0.0217(8) -0.0012(6) 0.0076(7) 0.0025(7)
C8 0.0231(9) 0.034(1) 0.0202(9) 0.0045(7) 0.0053(7) -0.0012(7)
C9 0.0246(9) 0.0254(9) 0.0204(8) 0.0013(7) 0.0065(7) -0.0037(7)
C10 0.0163(8) 0.0188(8) 0.0190(8) 0.0031(6) 0.0089(7) 0.0014(6)
C11 0.0203(8) 0.0193(8) 0.0188(8) 0.0000(6) 0.0091(7) 0.0043(6)
C12 0.0204(9) 0.0277(9) 0.0240(9) 0.0019(7) 0.0104(7) 0.0029(7)
C13 0.0221(9) 0.0265(9) 0.0202(8) -0.0003(7) 0.0057(7) 0.0040(7)
C14 0.0306(10) 0.0209(9) 0.0251(9) 0.0029(7) 0.0108(8) 0.0016(7)
C15 0.0233(9) 0.0200(8) 0.0208(8) 0.0010(7) 0.0111(7) -0.0016(6)
C16 0.0208(9) 0.0240(9) 0.0185(8) 0.0014(7) 0.0098(7) -0.0020(7)
C17 0.0242(9) 0.030(1) 0.0298(10) -0.0033(8) 0.0121(8) -0.0011(8)
C18 0.0218(9) 0.044(1) 0.035(1) -0.0020(8) 0.0115(8) 0.0019(9)
C19 0.0246(10) 0.047(1) 0.034(1) 0.0123(9) 0.0126(9) 0.0104(9)
C20 0.033(1) 0.030(1) 0.040(1) 0.0080(8) 0.0212(9) 0.0102(8)
C21 0.0225(9) 0.0231(9) 0.0333(10) 0.0011(7) 0.0145(8) 0.0007(8)

loop_
_atom_type_symbol
_atom_type_description
_atom_type_scat_dispersion_real
_atom_type_scat_dispersion_imag
_atom_type_scat_source
H H 0.000 0.000
;International Tables for Crystallography
(1992, Vol. C, Table 6.1.1.2)
;
C C 0.003 0.002
;International Tables for Crystallography
(1992, Vol. C, Tables 4.2.6.8 and 6.1.1.1)
;
N N 0.006 0.003
;International Tables for Crystallography
(1992, Vol. C, Tables 4.2.6.8 and 6.1.1.1)
;
O O 0.011 0.006
;International Tables for Crystallography
(1992, Vol. C, Tables 4.2.6.8 and 6.1.1.1)
;

loop_
_geom_angle_atom_site_label_1
_geom_angle_atom_site_label_2
_geom_angle_atom_site_label_3
_geom_angle
_geom_angle_publ_flag
N2 N1 C1 109.5(1) yes
N2 N1 C9 112.0(1) yes
C1 N1 C9 109.7(1) yes
N1 N2 C15 118.2(1) yes
N4 N3 C10 106.6(1) yes
N3 N4 N5 110.1(1) yes
N4 N5 N6 107.7(1) yes
N5 N6 C10 107.3(1) yes
N5 N6 C11 114.4(1) yes
C10 N6 C11 138.3(1) yes
N1 C1 C2 110.5(1) yes
N1 C1 C10 111.8(1) yes
C2 C1 C10 114.5(1) yes
C1 C2 C3 119.7(1) yes
C1 C2 C7 120.3(1) yes
C3 C2 C7 119.9(2) yes
C2 C3 C4 120.7(2) yes
C3 C4 C5 119.7(2) yes
C4 C5 C6 119.8(2) yes
C5 C6 C7 121.2(2) yes
C2 C7 C6 118.6(2) yes
C2 C7 C8 120.9(2) yes
C6 C7 C8 120.5(2) yes
C7 C8 C9 111.9(1) yes
N1 C9 C8 107.3(1) yes
N3 C10 N6 108.2(1) yes
N3 C10 C1 118.8(1) yes
N6 C10 C1 133.0(1) yes
N6 C11 C12 106.3(1) yes
N6 C11 C13 111.0(1) yes
N6 C11 C14 107.0(1) yes
C12 C11 C13 110.6(1) yes
C12 C11 C14 111.6(1) yes
C13 C11 C14 110.3(1) yes
O1 C15 N2 123.4(2) yes
O1 C15 C16 121.7(1) yes
N2 C15 C16 114.8(1) yes
C15 C16 C17 117.9(2) yes
C15 C16 C21 122.6(2) yes
C17 C16 C21 119.5(2) yes
C16 C17 C18 120.0(2) yes
C17 C18 C19 120.2(2) yes
C18 C19 C20 120.1(2) yes
C19 C20 C21 120.0(2) yes
C16 C21 C20 120.1(2) yes

loop_
_geom_bond_atom_site_label_1
_geom_bond_atom_site_label_2
_geom_bond_distance
_geom_bond_publ_flag
O1 C15 1.220(2) yes
N1 N2 1.415(2) yes
N1 C1 1.469(2) yes
N1 C9 1.472(2) yes
N2 C15 1.361(2) yes
N3 N4 1.355(2) yes
N3 C10 1.329(2) yes
N4 N5 1.294(2) yes
N5 N6 1.355(2) yes
N6 C10 1.352(2) yes
N6 C11 1.520(2) yes
C1 C2 1.517(2) yes
C1 C10 1.506(2) yes
C2 C3 1.394(2) yes
C2 C7 1.395(2) yes
C3 C4 1.385(3) yes
C4 C5 1.385(3) yes
C5 C6 1.385(3) yes
C6 C7 1.400(2) yes
C7 C8 1.513(3) yes
C8 C9 1.519(3) yes
C11 C12 1.532(2) yes
C11 C13 1.522(2) yes
C11 C14 1.528(2) yes
C15 C16 1.499(2) yes
C16 C17 1.395(3) yes
C16 C21 1.390(3) yes
C17 C18 1.383(3) yes
C18 C19 1.386(3) yes
C19 C20 1.380(3) yes
C20 C21 1.391(3) yes

loop_
_geom_contact_atom_site_label_1
_geom_contact_atom_site_label_2
_geom_contact_distance
_geom_contact_site_symmetry_2
O1 C14 3.293(2) 4_554
O1 C9 3.581(2) 3_755
N2 N3 3.028(2) 3_756
N3 N3 3.427(3) 3_756
N3 C1 3.505(2) 3_756
N5 C12 3.440(2) 4_555
N5 C19 3.594(2) 3_856
C3 C20 3.594(3) 3_756
